data_7101416
loop_
_publ_author_name
'David Spring'
'David T. Blackwell'
'David J. Fox'
'Xianbin Su.'
'Kiyotaka Tanaka'

_publ_section_title
;
Copper Catalyzed Oxidation of Organozinc Halides
;
_journal_issue 37
_journal_name_full 'Chemical Communications'
_journal_paper_doi 10.1039/b610218b
_journal_year 2006
_chemical_formula_moiety 'C30 H24 Cl2 O2'
_chemical_formula_sum 'C30 H24 Cl2 O2'
_chemical_formula_weight 487.39
_chemical_name_systematic
;
?
;
_space_group_IT_number 2
_symmetry_cell_setting triclinic
_symmetry_space_group_name_Hall '-P 1'
_symmetry_space_group_name_H-M 'P -1'
_atom_sites_solution_hydrogens geom
_atom_sites_solution_primary direct
_atom_sites_solution_secondary difmap
_audit_creation_method SHELXL-97
_cell_angle_alpha 72.322(2)
_cell_angle_beta 77.493(2)
_cell_angle_gamma 86.707(2)
_cell_formula_units_Z 2
_cell_length_a 9.9644(3)
_cell_length_b 10.6247(4)
_cell_length_c 12.3651(5)
_cell_measurement_reflns_used 19638
_cell_measurement_temperature 120(2)
_cell_measurement_theta_max 27.48
_cell_measurement_theta_min 1.00
_cell_volume 1217.61(8)
_computing_cell_refinement 'HKL Scalepack (Otwinowski & Minor 1997)'
_computing_data_collection 'Collect (Nonius B.V. 1998)'
_computing_data_reduction
;
HKL Denzo and Scalepack (Otwinowski & Minor 1997)
;
_computing_publication_material 'SHELXL-97 (Sheldrick 1997)'
_computing_structure_refinement 'SHELXL-97 (Sheldrick 1997)'
_computing_structure_solution 'SIR-92 (Altomare et al. 1994)'
_diffrn_ambient_temperature 120(2)
_diffrn_measured_fraction_theta_full 0.986
_diffrn_measured_fraction_theta_max 0.986
_diffrn_measurement_device_type 'Nonius Kappa CCD'
_diffrn_measurement_method 'Thin slice \w and \f scans'
_diffrn_radiation_source 'fine-focus sealed tube'
_diffrn_radiation_type MoK\a
_diffrn_radiation_wavelength 0.71073
_diffrn_reflns_av_R_equivalents 0.0428
_diffrn_reflns_av_sigmaI/netI 0.0519
_diffrn_reflns_limit_h_max 12
_diffrn_reflns_limit_h_min -12
_diffrn_reflns_limit_k_max 13
_diffrn_reflns_limit_k_min -13
_diffrn_reflns_limit_l_max 16
_diffrn_reflns_limit_l_min -16
_diffrn_reflns_number 15013
_diffrn_reflns_theta_full 27.46
_diffrn_reflns_theta_max 27.46
_diffrn_reflns_theta_min 3.54
_exptl_absorpt_coefficient_mu 0.293
_exptl_absorpt_correction_T_max 0.981
_exptl_absorpt_correction_T_min 0.866
_exptl_absorpt_correction_type multi-scan
_exptl_absorpt_process_details
;
multi-scan from symmetry-related measurements
Sortav (Blessing 1995)
;
_exptl_crystal_density_diffrn 1.329
_exptl_crystal_density_method 'not measured'
_exptl_crystal_F_000 508
_exptl_crystal_size_max 0.46
_exptl_crystal_size_mid 0.10
_exptl_crystal_size_min 0.07
_refine_diff_density_max 0.540
_refine_diff_density_min -0.310
_refine_diff_density_rms 0.061
_refine_ls_extinction_method none
_refine_ls_goodness_of_fit_ref 1.080
_refine_ls_hydrogen_treatment constr
_refine_ls_matrix_type full
_refine_ls_number_parameters 309
_refine_ls_number_reflns 5487
_refine_ls_number_restraints 0
_refine_ls_restrained_S_all 1.080
_refine_ls_R_factor_all 0.0751
_refine_ls_R_factor_gt 0.0497
_refine_ls_shift/su_max 0.000
_refine_ls_shift/su_mean 0.000
_refine_ls_structure_factor_coef Fsqd
_refine_ls_weighting_details 'calc w=1/[\s^2^(Fo^2^)+(0.0289P)^2^+1.1592P] where P=(Fo^2^+2Fc^2^)/3'
_refine_ls_weighting_scheme calc
_refine_ls_wR_factor_gt 0.1019
_refine_ls_wR_factor_ref 0.1188
_reflns_number_gt 4223
_reflns_number_total 5487
_reflns_threshold_expression >2sigma(I)
_cod_data_source_file b610218b.txt
_cod_original_sg_symbol_H-M P-1
_cod_database_code 7101416

loop_
_symmetry_equiv_pos_as_xyz
'x, y, z'
'-x, -y, -z'

loop_
_atom_site_label
_atom_site_type_symbol
_atom_site_fract_x
_atom_site_fract_y
_atom_site_fract_z
_atom_site_U_iso_or_equiv
_atom_site_adp_type
_atom_site_occupancy
_atom_site_symmetry_multiplicity
_atom_site_calc_flag
_atom_site_refinement_flags
Cl1 Cl 1.15755(6) 0.70511(6) -0.10854(5) 0.03628(16) Uani 1 1 d .
O1 O 0.64810(15) 0.56739(16) 0.35792(14) 0.0274(4) Uani 1 1 d .
C1 C 1.0425(2) 0.6412(2) 0.02254(19) 0.0261(5) Uani 1 1 d .
C2 C 0.9063(2) 0.6790(2) 0.0319(2) 0.0292(5) Uani 1 1 d .
H2 H 0.8751 0.7344 -0.0339 0.035 Uiso 1 1 calc R
C3 C 1.0880(2) 0.5545(2) 0.11594(19) 0.0264(5) Uani 1 1 d .
H3 H 1.1812 0.5274 0.1084 0.032 Uiso 1 1 calc R
C4 C 0.8161(2) 0.6357(2) 0.1375(2) 0.0269(5) Uani 1 1 d .
H4 H 0.7234 0.6642 0.1448 0.032 Uiso 1 1 calc R
C5 C 0.9952(2) 0.5080(2) 0.22055(19) 0.0234(5) Uani 1 1 d .
H5 H 1.0246 0.4462 0.2843 0.028 Uiso 1 1 calc R
C6 C 0.8592(2) 0.5505(2) 0.23371(18) 0.0206(4) Uani 1 1 d .
C7 C 0.7587(2) 0.5109(2) 0.34694(18) 0.0204(4) Uani 1 1 d .
C8 C 0.7923(2) 0.3980(2) 0.44751(18) 0.0195(4) Uani 1 1 d .
H8 H 0.8923 0.4046 0.4464 0.023 Uiso 1 1 calc R
C9 C 0.7682(2) 0.2669(2) 0.42834(17) 0.0200(4) Uani 1 1 d .
C10 C 0.6429(2) 0.2354(2) 0.4103(2) 0.0267(5) Uani 1 1 d .
H10 H 0.5689 0.2957 0.4123 0.032 Uiso 1 1 calc R
C11 C 0.8729(2) 0.1752(2) 0.4259(2) 0.0270(5) Uani 1 1 d .
H11 H 0.9591 0.1938 0.4391 0.032 Uiso 1 1 calc R
C12 C 0.6247(2) 0.1170(2) 0.3895(2) 0.0302(5) Uani 1 1 d .
H12 H 0.5380 0.0974 0.3779 0.036 Uiso 1 1 calc R
C13 C 0.8545(2) 0.0569(2) 0.4046(2) 0.0314(5) Uani 1 1 d .
H13 H 0.9282 -0.0039 0.4034 0.038 Uiso 1 1 calc R
C14 C 0.7303(2) 0.0265(2) 0.3851(2) 0.0290(5) Uani 1 1 d .
C15 C 0.7107(3) -0.0998(3) 0.3575(2) 0.0424(6) Uani 1 1 d .
H15A H 0.6237 -0.1422 0.4045 0.064 Uiso 1 1 calc R
H15B H 0.7869 -0.1598 0.3750 0.064 Uiso 1 1 calc R
H15C H 0.7090 -0.0792 0.2750 0.064 Uiso 1 1 calc R
Cl1' Cl 0.48628(6) 0.75596(6) 0.96718(5) 0.03509(16) Uani 1 1 d .
O1' O 0.85949(15) 0.60033(15) 0.51251(14) 0.0279(4) Uani 1 1 d .
C1' C 0.5598(2) 0.6953(2) 0.85224(19) 0.0255(5) Uani 1 1 d .
C2' C 0.5101(2) 0.5786(2) 0.84767(19) 0.0250(5) Uani 1 1 d .
H2' H 0.4344 0.5339 0.9051 0.030 Uiso 1 1 calc R
C3' C 0.6679(2) 0.7644(2) 0.7680(2) 0.0277(5) Uani 1 1 d .
H3' H 0.7001 0.8452 0.7714 0.033 Uiso 1 1 calc R
C4' C 0.5717(2) 0.5274(2) 0.75857(19) 0.0226(4) Uani 1 1 d .
H4' H 0.5382 0.4471 0.7551 0.027 Uiso 1 1 calc R
C5' C 0.7274(2) 0.7128(2) 0.6790(2) 0.0248(5) Uani 1 1 d .
H5' H 0.8005 0.7599 0.6200 0.030 Uiso 1 1 calc R
C6' C 0.6824(2) 0.5929(2) 0.67392(18) 0.0208(4) Uani 1 1 d .
C7' C 0.7576(2) 0.5407(2) 0.57807(19) 0.0211(4) Uani 1 1 d .
C8' C 0.7109(2) 0.4127(2) 0.56370(18) 0.0207(4) Uani 1 1 d .
H8' H 0.6109 0.4193 0.5618 0.025 Uiso 1 1 calc R
C9' C 0.7318(2) 0.2960(2) 0.66600(18) 0.0208(4) Uani 1 1 d .
C10' C 0.8598(2) 0.2725(2) 0.69564(19) 0.0242(5) Uani 1 1 d .
H10' H 0.9365 0.3253 0.6476 0.029 Uiso 1 1 calc R
C11' C 0.6233(2) 0.2112(2) 0.73387(19) 0.0244(5) Uani 1 1 d .
H11' H 0.5363 0.2221 0.7126 0.029 Uiso 1 1 calc R
C12' C 0.8770(2) 0.1729(2) 0.7945(2) 0.0292(5) Uani 1 1 d .
H12' H 0.9651 0.1589 0.8135 0.035 Uiso 1 1 calc R
C13' C 0.6408(2) 0.1114(2) 0.8318(2) 0.0290(5) Uani 1 1 d .
H13' H 0.5659 0.0541 0.8765 0.035 Uiso 1 1 calc R
C14' C 0.7669(2) 0.0936(2) 0.8659(2) 0.0284(5) Uani 1 1 d .
C15' C 0.7808(3) -0.0034(3) 0.9806(2) 0.0428(6) Uani 1 1 d .
H15D H 0.8757 -0.0349 0.9755 0.064 Uiso 1 1 calc R
H15E H 0.7183 -0.0784 0.9993 0.064 Uiso 1 1 calc R
H15F H 0.7576 0.0402 1.0416 0.064 Uiso 1 1 calc R

loop_
_atom_site_aniso_label
_atom_site_aniso_U_11
_atom_site_aniso_U_22
_atom_site_aniso_U_33
_atom_site_aniso_U_23
_atom_site_aniso_U_13
_atom_site_aniso_U_12
Cl1 0.0448(3) 0.0387(4) 0.0221(3) -0.0100(3) 0.0036(2) -0.0098(3)
O1 0.0212(8) 0.0308(9) 0.0295(9) -0.0085(7) -0.0056(6) 0.0049(6)
C1 0.0336(12) 0.0247(12) 0.0200(11) -0.0096(9) 0.0004(9) -0.0067(9)
C2 0.0398(13) 0.0262(12) 0.0208(11) -0.0061(10) -0.0077(10) 0.0064(10)
C3 0.0225(11) 0.0351(13) 0.0245(12) -0.0135(10) -0.0040(9) -0.0011(9)
C4 0.0282(11) 0.0269(12) 0.0260(12) -0.0088(10) -0.0066(9) 0.0052(9)
C5 0.0250(11) 0.0267(12) 0.0197(11) -0.0072(9) -0.0069(8) -0.0004(9)
C6 0.0231(10) 0.0201(11) 0.0211(11) -0.0090(9) -0.0057(8) 0.0007(8)
C7 0.0196(10) 0.0217(11) 0.0230(11) -0.0103(9) -0.0057(8) -0.0016(8)
C8 0.0154(9) 0.0232(11) 0.0195(10) -0.0063(9) -0.0027(8) -0.0019(8)
C9 0.0205(10) 0.0233(11) 0.0155(10) -0.0054(8) -0.0026(8) -0.0009(8)
C10 0.0238(11) 0.0260(12) 0.0310(12) -0.0058(10) -0.0114(9) 0.0021(9)
C11 0.0199(10) 0.0286(12) 0.0321(13) -0.0091(10) -0.0051(9) 0.0018(9)
C12 0.0300(12) 0.0305(13) 0.0326(13) -0.0072(10) -0.0137(10) -0.0044(10)
C13 0.0317(12) 0.0256(12) 0.0354(14) -0.0096(11) -0.0044(10) 0.0048(10)
C14 0.0387(13) 0.0254(12) 0.0219(12) -0.0049(10) -0.0067(10) -0.0034(10)
C15 0.0571(17) 0.0326(14) 0.0416(16) -0.0158(13) -0.0112(13) -0.0037(12)
Cl1' 0.0452(3) 0.0319(3) 0.0305(3) -0.0177(3) -0.0005(3) -0.0009(3)
O1' 0.0225(8) 0.0284(9) 0.0312(9) -0.0108(7) 0.0013(6) -0.0031(6)
C1' 0.0291(11) 0.0267(12) 0.0239(11) -0.0122(10) -0.0070(9) 0.0046(9)
C2' 0.0237(11) 0.0271(12) 0.0238(11) -0.0086(9) -0.0022(9) -0.0013(9)
C3' 0.0286(12) 0.0252(12) 0.0322(13) -0.0125(10) -0.0068(10) -0.0007(9)
C4' 0.0196(10) 0.0247(11) 0.0262(11) -0.0102(9) -0.0068(8) 0.0007(8)
C5' 0.0205(10) 0.0237(11) 0.0295(12) -0.0076(10) -0.0042(9) -0.0012(8)
C6' 0.0179(10) 0.0236(11) 0.0228(11) -0.0077(9) -0.0079(8) 0.0031(8)
C7' 0.0157(10) 0.0246(11) 0.0236(11) -0.0071(9) -0.0057(8) 0.0014(8)
C8' 0.0168(9) 0.0253(11) 0.0212(11) -0.0084(9) -0.0043(8) 0.0001(8)
C9' 0.0223(10) 0.0221(11) 0.0204(11) -0.0104(9) -0.0036(8) 0.0005(8)
C10' 0.0233(11) 0.0246(11) 0.0259(12) -0.0093(9) -0.0048(9) -0.0011(9)
C11' 0.0224(10) 0.0262(12) 0.0258(11) -0.0115(10) -0.0014(9) -0.0028(9)
C12' 0.0326(12) 0.0282(13) 0.0309(13) -0.0125(10) -0.0114(10) 0.0057(10)
C13' 0.0348(12) 0.0217(12) 0.0282(12) -0.0094(10) 0.0019(10) -0.0042(9)
C14' 0.0429(13) 0.0189(11) 0.0238(12) -0.0090(9) -0.0053(10) 0.0043(9)
C15' 0.0620(18) 0.0305(14) 0.0324(14) -0.0037(12) -0.0126(13) 0.0078(12)

loop_
_atom_type_symbol
_atom_type_description
_atom_type_scat_dispersion_real
_atom_type_scat_dispersion_imag
_atom_type_scat_source
C C 0.0033 0.0016 'International Tables Vol C Tables 4.2.6.8 and 6.1.1.4'
H H 0.0000 0.0000 'International Tables Vol C Tables 4.2.6.8 and 6.1.1.4'
O O 0.0106 0.0060 'International Tables Vol C Tables 4.2.6.8 and 6.1.1.4'
Cl Cl 0.1484 0.1585 'International Tables Vol C Tables 4.2.6.8 and 6.1.1.4'

loop_
_geom_angle_atom_site_label_1
_geom_angle_atom_site_label_2
_geom_angle_atom_site_label_3
_geom_angle
C2 C1 C3 121.0(2)
C2 C1 Cl1 119.02(18)
C3 C1 Cl1 119.97(18)
C4 C2 C1 119.5(2)
C4 C2 H2 120.3
C1 C2 H2 120.3
C5 C3 C1 118.9(2)
C5 C3 H3 120.6
C1 C3 H3 120.6
C2 C4 C6 120.9(2)
C2 C4 H4 119.6
C6 C4 H4 119.6
C3 C5 C6 121.0(2)
C3 C5 H5 119.5
C6 C5 H5 119.5
C4 C6 C5 118.6(2)
C4 C6 C7 118.55(18)
C5 C6 C7 122.82(19)
O1 C7 C6 119.80(19)
O1 C7 C8 120.28(19)
C6 C7 C8 119.89(17)
C9 C8 C7 109.22(16)
C9 C8 C8' 114.02(17)
C7 C8 C8' 110.16(16)
C9 C8 H8 107.7
C7 C8 H8 107.7
C8' C8 H8 107.7
C11 C9 C10 117.6(2)
C11 C9 C8 120.57(18)
C10 C9 C8 121.82(18)
C12 C10 C9 120.8(2)
C12 C10 H10 119.6
C9 C10 H10 119.6
C9 C11 C13 121.5(2)
C9 C11 H11 119.3
C13 C11 H11 119.3
C14 C12 C10 121.5(2)
C14 C12 H12 119.3
C10 C12 H12 119.3
C14 C13 C11 120.9(2)
C14 C13 H13 119.6
C11 C13 H13 119.6
C13 C14 C12 117.7(2)
C13 C14 C15 121.3(2)
C12 C14 C15 120.9(2)
C14 C15 H15A 109.5
C14 C15 H15B 109.5
H15A C15 H15B 109.5
C14 C15 H15C 109.5
H15A C15 H15C 109.5
H15B C15 H15C 109.5
C2' C1' C3' 121.6(2)
C2' C1' Cl1' 119.19(18)
C3' C1' Cl1' 119.24(17)
C1' C2' C4' 119.4(2)
C1' C2' H2' 120.3
C4' C2' H2' 120.3
C5' C3' C1' 118.4(2)
C5' C3' H3' 120.8
C1' C3' H3' 120.8
C2' C4' C6' 120.5(2)
C2' C4' H4' 119.8
C6' C4' H4' 119.8
C3' C5' C6' 121.4(2)
C3' C5' H5' 119.3
C6' C5' H5' 119.3
C4' C6' C5' 118.69(19)
C4' C6' C7' 123.41(19)
C5' C6' C7' 117.90(19)
O1' C7' C6' 118.80(19)
O1' C7' C8' 120.17(18)
C6' C7' C8' 121.01(18)
C9' C8' C7' 109.83(16)
C9' C8' C8 112.01(17)
C7' C8' C8 108.45(17)
C9' C8' H8' 108.8
C7' C8' H8' 108.8
C8 C8' H8' 108.8
C10' C9' C11' 118.1(2)
C10' C9' C8' 120.60(19)
C11' C9' C8' 121.26(18)
C12' C10' C9' 120.9(2)
C12' C10' H10' 119.6
C9' C10' H10' 119.6
C13' C11' C9' 120.8(2)
C13' C11' H11' 119.6
C9' C11' H11' 119.6
C10' C12' C14' 120.8(2)
C10' C12' H12' 119.6
C14' C12' H12' 119.6
C11' C13' C14' 121.0(2)
C11' C13' H13' 119.5
C14' C13' H13' 119.5
C12' C14' C13' 118.1(2)
C12' C14' C15' 121.0(2)
C13' C14' C15' 120.8(2)
C14' C15' H15D 109.5
C14' C15' H15E 109.5
H15D C15' H15E 109.5
C14' C15' H15F 109.5
H15D C15' H15F 109.5
H15E C15' H15F 109.5

loop_
_geom_bond_atom_site_label_1
_geom_bond_atom_site_label_2
_geom_bond_distance
Cl1 C1 1.737(2)
O1 C7 1.225(2)
C1 C2 1.384(3)
C1 C3 1.386(3)
C2 C4 1.377(3)
C2 H2 0.9500
C3 C5 1.385(3)
C3 H3 0.9500
C4 C6 1.393(3)
C4 H4 0.9500
C5 C6 1.395(3)
C5 H5 0.9500
C6 C7 1.491(3)
C7 C8 1.525(3)
C8 C9 1.523(3)
C8 C8' 1.537(3)
C8 H8 1.0000
C9 C11 1.387(3)
C9 C10 1.391(3)
C10 C12 1.388(3)
C10 H10 0.9500
C11 C13 1.390(3)
C11 H11 0.9500
C12 C14 1.388(3)
C12 H12 0.9500
C13 C14 1.385(3)
C13 H13 0.9500
C14 C15 1.514(3)
C15 H15A 0.9800
C15 H15B 0.9800
C15 H15C 0.9800
Cl1' C1' 1.739(2)
O1' C7' 1.223(3)
C1' C2' 1.383(3)
C1' C3' 1.387(3)
C2' C4' 1.385(3)
C2' H2' 0.9500
C3' C5' 1.381(3)
C3' H3' 0.9500
C4' C6' 1.394(3)
C4' H4' 0.9500
C5' C6' 1.399(3)
C5' H5' 0.9500
C6' C7' 1.496(3)
C7' C8' 1.534(3)
C8' C9' 1.521(3)
C8' H8' 1.0000
C9' C10' 1.391(3)
C9' C11' 1.394(3)
C10' C12' 1.388(3)
C10' H10' 0.9500
C11' C13' 1.382(3)
C11' H11' 0.9500
C12' C14' 1.389(3)
C12' H12' 0.9500
C13' C14' 1.395(3)
C13' H13' 0.9500
C14' C15' 1.508(3)
C15' H15D 0.9800
C15' H15E 0.9800
C15' H15F 0.9800

loop_
_geom_torsion_atom_site_label_1
_geom_torsion_atom_site_label_2
_geom_torsion_atom_site_label_3
_geom_torsion_atom_site_label_4
_geom_torsion
C3 C1 C2 C4 3.7(3)
Cl1 C1 C2 C4 -175.83(17)
C2 C1 C3 C5 -1.5(3)
Cl1 C1 C3 C5 178.06(16)
C1 C2 C4 C6 -2.4(3)
C1 C3 C5 C6 -2.1(3)
C2 C4 C6 C5 -1.1(3)
C2 C4 C6 C7 177.6(2)
C3 C5 C6 C4 3.4(3)
C3 C5 C6 C7 -175.29(19)
C4 C6 C7 O1 -10.4(3)
C5 C6 C7 O1 168.24(19)
C4 C6 C7 C8 167.95(19)
C5 C6 C7 C8 -13.4(3)
O1 C7 C8 C9 100.1(2)
C6 C7 C8 C9 -78.3(2)
O1 C7 C8 C8' -25.9(3)
C6 C7 C8 C8' 155.73(17)
C7 C8 C9 C11 123.8(2)
C8' C8 C9 C11 -112.5(2)
C7 C8 C9 C10 -54.8(3)
C8' C8 C9 C10 68.9(3)
C11 C9 C10 C12 -0.7(3)
C8 C9 C10 C12 178.0(2)
C10 C9 C11 C13 0.9(3)
C8 C9 C11 C13 -177.8(2)
C9 C10 C12 C14 -0.4(4)
C9 C11 C13 C14 0.0(4)
C11 C13 C14 C12 -1.0(4)
C11 C13 C14 C15 177.7(2)
C10 C12 C14 C13 1.3(4)
C10 C12 C14 C15 -177.5(2)
C3' C1' C2' C4' 1.7(3)
Cl1' C1' C2' C4' -177.63(16)
C2' C1' C3' C5' -1.0(3)
Cl1' C1' C3' C5' 178.26(17)
C1' C2' C4' C6' -0.2(3)
C1' C3' C5' C6' -1.0(3)
C2' C4' C6' C5' -1.8(3)
C2' C4' C6' C7' 177.43(19)
C3' C5' C6' C4' 2.4(3)
C3' C5' C6' C7' -176.8(2)
C4' C6' C7' O1' -174.96(19)
C5' C6' C7' O1' 4.2(3)
C4' C6' C7' C8' 3.3(3)
C5' C6' C7' C8' -177.52(18)
O1' C7' C8' C9' 111.6(2)
C6' C7' C8' C9' -66.6(2)
O1' C7' C8' C8 -11.1(3)
C6' C7' C8' C8 170.70(17)
C9 C8 C8' C9' 51.9(2)
C7 C8 C8' C9' 175.10(16)
C9 C8 C8' C7' 173.27(16)
C7 C8 C8' C7' -63.5(2)
C7' C8' C9' C10' -54.5(2)
C8 C8' C9' C10' 66.1(2)
C7' C8' C9' C11' 124.3(2)
C8 C8' C9' C11' -115.1(2)
C11' C9' C10' C12' -4.3(3)
C8' C9' C10' C12' 174.58(19)
C10' C9' C11' C13' 3.7(3)
C8' C9' C11' C13' -175.10(19)
C9' C10' C12' C14' 0.4(3)
C9' C11' C13' C14' 0.6(3)
C10' C12' C14' C13' 3.9(3)
C10' C12' C14' C15' -172.5(2)
C11' C13' C14' C12' -4.4(3)
C11' C13' C14' C15' 172.0(2)
